data_7105672
loop_
_publ_author_name
'Hongyin Gao'
'Xingxing Wu'
'Junliang Zhang'

_publ_section_title
;
 Exo/endo selectivity-control in Lewis-acid catalyzed tandem
 heterocyclization/formal [4+3] cycloaddition: synthesis of
 polyheterocycles from 2-(1-alkynyl)-2-alken-1-ones and
 1,3-diphenylisobenzofuran
;
_journal_name_full Chem.Commun.
_journal_page_first 8764
_journal_paper_doi 10.1039/c0cc02778b
_journal_volume 46
_journal_year 2010
_chemical_formula_sum 'C37 H32 O2'
_chemical_formula_weight 508.63
_chemical_name_systematic
;
?
;
_space_group_IT_number 14
_symmetry_cell_setting monoclinic
_symmetry_space_group_name_Hall '-P 2ybc'
_symmetry_space_group_name_H-M 'P 1 21/c 1'
_atom_sites_solution_hydrogens geom
_atom_sites_solution_primary direct
_atom_sites_solution_secondary difmap
_audit_creation_method SHELXL-97
_cell_angle_alpha 90.00
_cell_angle_beta 99.5040(10)
_cell_angle_gamma 90.00
_cell_formula_units_Z 4
_cell_length_a 9.7864(2)
_cell_length_b 14.5065(4)
_cell_length_c 19.1323(5)
_cell_measurement_temperature 296(2)
_cell_volume 2678.86(12)
_computing_structure_refinement 'SHELXL-97 (Sheldrick, 1997)'
_computing_structure_solution 'SHELXS-97 (Sheldrick, 1990)'
_diffrn_ambient_temperature 296(2)
_diffrn_measured_fraction_theta_full 0.997
_diffrn_measured_fraction_theta_max 0.997
_diffrn_radiation_monochromator graphite
_diffrn_radiation_source 'fine-focus sealed tube'
_diffrn_radiation_type MoK\a
_diffrn_radiation_wavelength 0.71073
_diffrn_reflns_av_R_equivalents 0.0311
_diffrn_reflns_av_sigmaI/netI 0.0204
_diffrn_reflns_limit_h_max 11
_diffrn_reflns_limit_h_min -11
_diffrn_reflns_limit_k_max 16
_diffrn_reflns_limit_k_min -17
_diffrn_reflns_limit_l_max 22
_diffrn_reflns_limit_l_min -22
_diffrn_reflns_number 30580
_diffrn_reflns_theta_full 25.01
_diffrn_reflns_theta_max 25.01
_diffrn_reflns_theta_min 1.77
_exptl_absorpt_coefficient_mu 0.076
_exptl_absorpt_correction_T_max 0.9768
_exptl_absorpt_correction_T_min 0.9687
_exptl_absorpt_correction_type multi-scan
_exptl_crystal_colour colorless
_exptl_crystal_density_diffrn 1.261
_exptl_crystal_density_method 'not measured'
_exptl_crystal_description block
_exptl_crystal_F_000 1080
_exptl_crystal_size_max 0.42
_exptl_crystal_size_mid 0.32
_exptl_crystal_size_min 0.31
_refine_diff_density_max 0.372
_refine_diff_density_min -0.192
_refine_diff_density_rms 0.035
_refine_ls_extinction_method none
_refine_ls_goodness_of_fit_ref 1.031
_refine_ls_hydrogen_treatment constr
_refine_ls_matrix_type full
_refine_ls_number_parameters 352
_refine_ls_number_reflns 4717
_refine_ls_number_restraints 0
_refine_ls_restrained_S_all 1.031
_refine_ls_R_factor_all 0.0600
_refine_ls_R_factor_gt 0.0465
_refine_ls_shift/su_max 0.001
_refine_ls_shift/su_mean 0.000
_refine_ls_structure_factor_coef Fsqd
_refine_ls_weighting_details 'calc w=1/[\s^2^(Fo^2^)+(0.0682P)^2^+0.9408P] where P=(Fo^2^+2Fc^2^)/3'
_refine_ls_weighting_scheme calc
_refine_ls_wR_factor_gt 0.1243
_refine_ls_wR_factor_ref 0.1368
_reflns_number_gt 3719
_reflns_number_total 4717
_reflns_threshold_expression >2sigma(I)
_cod_data_source_file C0CC02778B.TXT
_cod_data_source_block z_4k
_cod_depositor_comments
;
The following automatic conversions were performed:
'_symmetry_cell_setting' value 'Monoclinic' changed to 'monoclinic'
according to '/home/saulius/struct/CIF-dictionaries/cif_core.dic'
dictionary named 'cif_core.dic' version 2.4.1 from 2010-06-29.

Automatic conversion script
Id: cif_fix_enum 1527 2010-12-29 10:47:43Z saulius 
;
_cod_original_sg_symbol_H-M P2(1)/c
_cod_database_code 7105672

loop_
_symmetry_equiv_pos_as_xyz
'x, y, z'
'-x, y+1/2, -z+1/2'
'-x, -y, -z'
'x, -y-1/2, z-1/2'

loop_
_atom_site_label
_atom_site_type_symbol
_atom_site_fract_x
_atom_site_fract_y
_atom_site_fract_z
_atom_site_U_iso_or_equiv
_atom_site_adp_type
_atom_site_occupancy
_atom_site_symmetry_multiplicity
_atom_site_calc_flag
_atom_site_refinement_flags
_atom_site_disorder_assembly
_atom_site_disorder_group
O1 O 0.43408(12) 1.12979(8) 0.08172(6) 0.0399(3) Uani 1 1 d . . .
O2 O 0.60452(13) 0.86509(8) 0.18220(7) 0.0453(3) Uani 1 1 d . . .
C1 C 0.1769(2) 1.09217(15) -0.06094(10) 0.0514(5) Uani 1 1 d . . .
H1A H 0.2065 1.0334 -0.0708 0.062 Uiso 1 1 calc R . .
C2 C 0.0960(2) 1.14232(17) -0.11405(11) 0.0597(6) Uani 1 1 d . . .
H2A H 0.0712 1.1166 -0.1589 0.072 Uiso 1 1 calc R . .
C3 C 0.0525(2) 1.22898(18) -0.10121(13) 0.0681(6) Uani 1 1 d . . .
H3A H -0.0010 1.2627 -0.1370 0.082 Uiso 1 1 calc R . .
C4 C 0.0887(3) 1.26560(18) -0.03480(15) 0.0882(9) Uani 1 1 d . . .
H4A H 0.0593 1.3246 -0.0254 0.106 Uiso 1 1 calc R . .
C5 C 0.1683(3) 1.21574(16) 0.01838(13) 0.0733(7) Uani 1 1 d . . .
H5A H 0.1917 1.2416 0.0632 0.088 Uiso 1 1 calc R . .
C6 C 0.21392(18) 1.12803(13) 0.00610(10) 0.0446(4) Uani 1 1 d . . .
C7 C 0.5558(2) 1.27020(13) 0.20273(11) 0.0553(5) Uani 1 1 d . . .
H7A H 0.4630 1.2795 0.2061 0.066 Uiso 1 1 calc R . .
C8 C 0.6507(2) 1.33980(15) 0.22257(14) 0.0678(6) Uani 1 1 d . . .
H8A H 0.6219 1.3952 0.2398 0.081 Uiso 1 1 calc R . .
C9 C 0.7874(2) 1.32715(15) 0.21693(13) 0.0655(6) Uani 1 1 d . . .
H9A H 0.8516 1.3737 0.2306 0.079 Uiso 1 1 calc R . .
C10 C 0.8289(2) 1.24566(14) 0.19108(13) 0.0632(6) Uani 1 1 d . . .
H10A H 0.9213 1.2373 0.1866 0.076 Uiso 1 1 calc R . .
C11 C 0.73450(19) 1.17604(13) 0.17171(11) 0.0510(5) Uani 1 1 d . . .
H11A H 0.7637 1.1209 0.1542 0.061 Uiso 1 1 calc R . .
C12 C 0.59688(17) 1.18718(12) 0.17806(9) 0.0396(4) Uani 1 1 d . . .
C13 C 0.7284(2) 1.04736(14) 0.31009(11) 0.0538(5) Uani 1 1 d . . .
H13A H 0.6661 1.0946 0.2954 0.065 Uiso 1 1 calc R . .
C14 C 0.8239(3) 1.05797(17) 0.37106(12) 0.0663(6) Uani 1 1 d . . .
H14A H 0.8256 1.1124 0.3968 0.080 Uiso 1 1 calc R . .
C15 C 0.9161(3) 0.98924(19) 0.39416(12) 0.0720(7) Uani 1 1 d . . .
H15A H 0.9821 0.9975 0.4346 0.086 Uiso 1 1 calc R . .
C16 C 0.9103(2) 0.90778(18) 0.35684(12) 0.0664(6) Uani 1 1 d . . .
H16A H 0.9708 0.8601 0.3731 0.080 Uiso 1 1 calc R . .
C17 C 0.8155(2) 0.89613(15) 0.29559(10) 0.0529(5) Uani 1 1 d . . .
H17A H 0.8126 0.8407 0.2710 0.063 Uiso 1 1 calc R . .
C18 C 0.72407(18) 0.96686(13) 0.27023(9) 0.0428(4) Uani 1 1 d . . .
C19 C 0.4359(2) 0.78113(14) 0.09218(12) 0.0587(5) Uani 1 1 d . . .
H19A H 0.3973 0.7471 0.1280 0.070 Uiso 1 1 calc R . .
H19B H 0.5028 0.7420 0.0744 0.070 Uiso 1 1 calc R . .
C20 C 0.3199(2) 0.80843(14) 0.03130(11) 0.0558(5) Uani 1 1 d . . .
H20A H 0.3591 0.8140 -0.0119 0.067 Uiso 1 1 calc R . .
H20B H 0.2518 0.7593 0.0243 0.067 Uiso 1 1 calc R . .
C21 C 0.2461(2) 0.89904(13) 0.04355(11) 0.0496(5) Uani 1 1 d . . .
H21A H 0.1709 0.9099 0.0046 0.059 Uiso 1 1 calc R . .
H21B H 0.2073 0.8948 0.0869 0.059 Uiso 1 1 calc R . .
C22 C 0.34937(17) 0.97917(12) 0.04896(9) 0.0403(4) Uani 1 1 d . . .
H22A H 0.3857 0.9820 0.0042 0.048 Uiso 1 1 calc R . .
C23 C 0.46679(17) 0.95317(12) 0.10610(9) 0.0390(4) Uani 1 1 d . . .
C24 C 0.54337(16) 1.01215(12) 0.15795(9) 0.0371(4) Uani 1 1 d . . .
C25 C 0.62594(17) 0.95589(12) 0.20443(9) 0.0398(4) Uani 1 1 d . . .
C26 C 0.50426(19) 0.86617(12) 0.12335(10) 0.0438(4) Uani 1 1 d . . .
C27 C 0.30414(17) 1.07778(12) 0.06595(9) 0.0401(4) Uani 1 1 d . . .
C28 C 0.49246(17) 1.11181(12) 0.15547(9) 0.0377(4) Uani 1 1 d . . .
C29 C 0.25272(17) 1.08339(12) 0.13657(9) 0.0404(4) Uani 1 1 d . . .
C30 C 0.12206(19) 1.06646(13) 0.15268(11) 0.0493(5) Uani 1 1 d . . .
H30A H 0.0491 1.0498 0.1174 0.059 Uiso 1 1 calc R . .
C31 C 0.1024(2) 1.07486(14) 0.22237(12) 0.0559(5) Uani 1 1 d . . .
H31A H 0.0155 1.0632 0.2341 0.067 Uiso 1 1 calc R . .
C32 C 0.2102(2) 1.10039(15) 0.27467(11) 0.0557(5) Uani 1 1 d . . .
H32A H 0.1947 1.1069 0.3211 0.067 Uiso 1 1 calc R . .
C33 C 0.3419(2) 1.11651(13) 0.25885(10) 0.0477(5) Uani 1 1 d . . .
H33A H 0.4149 1.1327 0.2942 0.057 Uiso 1 1 calc R . .
C34 C 0.36137(17) 1.10782(11) 0.18921(9) 0.0388(4) Uani 1 1 d . . .
C01 C 0.3798(18) 0.9457(8) 0.4685(6) 0.320(8) Uani 1 1 d . . .
H01A H 0.3177 0.9162 0.4302 0.383 Uiso 1 1 calc R . .
H01B H 0.3538 0.9280 0.5134 0.383 Uiso 1 1 calc R . .
C02 C 0.3791(12) 1.0289(13) 0.4614(6) 0.348(9) Uani 1 1 d . . .
H02A H 0.2846 1.0495 0.4459 0.418 Uiso 1 1 calc R . .
H02B H 0.4327 1.0451 0.4248 0.418 Uiso 1 1 calc R . .
C03 C 0.4429(14) 1.0827(7) 0.5345(6) 0.273(5) Uani 1 1 d . . .
H03A H 0.4107 1.0573 0.5757 0.327 Uiso 1 1 calc R . .
H03B H 0.4257 1.1486 0.5316 0.327 Uiso 1 1 calc R . .

loop_
_atom_site_aniso_label
_atom_site_aniso_U_11
_atom_site_aniso_U_22
_atom_site_aniso_U_33
_atom_site_aniso_U_23
_atom_site_aniso_U_13
_atom_site_aniso_U_12
O1 0.0379(6) 0.0416(7) 0.0391(7) 0.0012(5) 0.0035(5) -0.0050(5)
O2 0.0474(7) 0.0397(7) 0.0473(7) -0.0017(5) 0.0033(6) 0.0029(5)
C1 0.0473(11) 0.0603(12) 0.0455(11) 0.0010(9) 0.0040(9) 0.0004(9)
C2 0.0523(12) 0.0815(16) 0.0428(11) 0.0056(10) 0.0008(9) -0.0033(11)
C3 0.0640(14) 0.0744(16) 0.0599(14) 0.0208(12) -0.0077(11) 0.0033(12)
C4 0.110(2) 0.0596(15) 0.0821(19) 0.0031(13) -0.0224(16) 0.0235(14)
C5 0.0948(18) 0.0567(13) 0.0581(14) -0.0042(11) -0.0178(13) 0.0163(12)
C6 0.0395(9) 0.0482(10) 0.0447(11) 0.0035(8) 0.0025(8) -0.0038(8)
C7 0.0490(11) 0.0460(11) 0.0734(14) -0.0112(10) 0.0174(10) -0.0046(9)
C8 0.0733(15) 0.0442(12) 0.0904(18) -0.0197(11) 0.0264(13) -0.0129(10)
C9 0.0619(13) 0.0498(12) 0.0824(16) -0.0068(11) 0.0050(12) -0.0213(10)
C10 0.0418(10) 0.0505(12) 0.0958(17) 0.0039(11) 0.0072(11) -0.0077(9)
C11 0.0421(10) 0.0419(10) 0.0689(13) -0.0013(9) 0.0088(9) -0.0007(8)
C12 0.0400(9) 0.0386(9) 0.0392(10) 0.0003(7) 0.0037(7) -0.0022(7)
C13 0.0589(12) 0.0521(12) 0.0478(12) -0.0017(9) 0.0008(9) 0.0019(9)
C14 0.0790(15) 0.0663(14) 0.0485(12) -0.0083(10) -0.0044(11) -0.0048(12)
C15 0.0692(15) 0.0925(18) 0.0480(13) -0.0027(12) -0.0092(11) -0.0002(13)
C16 0.0613(13) 0.0823(16) 0.0523(13) 0.0082(11) -0.0004(10) 0.0185(12)
C17 0.0532(11) 0.0571(12) 0.0475(11) 0.0004(9) 0.0059(9) 0.0090(9)
C18 0.0395(9) 0.0488(10) 0.0403(10) 0.0029(8) 0.0070(8) -0.0003(8)
C19 0.0704(14) 0.0419(11) 0.0606(13) -0.0069(9) 0.0016(11) -0.0041(9)
C20 0.0628(12) 0.0466(11) 0.0558(12) -0.0089(9) 0.0031(10) -0.0135(9)
C21 0.0454(10) 0.0501(11) 0.0512(11) -0.0026(9) 0.0022(9) -0.0108(8)
C22 0.0384(9) 0.0437(10) 0.0385(10) -0.0022(7) 0.0051(7) -0.0048(7)
C23 0.0373(9) 0.0402(10) 0.0403(10) -0.0026(7) 0.0087(7) -0.0031(7)
C24 0.0337(8) 0.0389(9) 0.0392(9) -0.0026(7) 0.0077(7) -0.0029(7)
C25 0.0387(9) 0.0389(9) 0.0420(10) -0.0033(8) 0.0074(7) -0.0020(7)
C26 0.0459(10) 0.0412(10) 0.0434(10) -0.0045(8) 0.0048(8) -0.0011(8)
C27 0.0344(9) 0.0439(10) 0.0411(10) 0.0001(8) 0.0031(7) -0.0042(7)
C28 0.0371(9) 0.0390(9) 0.0363(9) -0.0015(7) 0.0037(7) -0.0012(7)
C29 0.0376(9) 0.0379(9) 0.0456(10) 0.0002(7) 0.0067(8) 0.0017(7)
C30 0.0366(9) 0.0526(11) 0.0583(12) 0.0026(9) 0.0071(8) 0.0010(8)
C31 0.0442(11) 0.0610(13) 0.0672(14) 0.0064(10) 0.0228(10) 0.0051(9)
C32 0.0586(12) 0.0615(13) 0.0517(12) 0.0005(10) 0.0228(10) 0.0072(10)
C33 0.0485(11) 0.0499(11) 0.0449(11) -0.0040(8) 0.0086(8) 0.0015(8)
C34 0.0379(9) 0.0346(9) 0.0441(10) -0.0014(7) 0.0073(7) 0.0013(7)
C01 0.54(3) 0.223(9) 0.234(10) 0.061(7) 0.185(13) -0.067(11)
C02 0.315(13) 0.47(2) 0.221(10) 0.229(14) -0.063(9) -0.064(14)
C03 0.343(13) 0.284(11) 0.237(10) 0.036(8) 0.179(11) -0.020(10)

loop_
_atom_type_symbol
_atom_type_description
_atom_type_scat_dispersion_real
_atom_type_scat_dispersion_imag
_atom_type_scat_source
C C 0.0033 0.0016 'International Tables Vol C Tables 4.2.6.8 and 6.1.1.4'
H H 0.0000 0.0000 'International Tables Vol C Tables 4.2.6.8 and 6.1.1.4'
O O 0.0106 0.0060 'International Tables Vol C Tables 4.2.6.8 and 6.1.1.4'

loop_
_geom_angle_atom_site_label_1
_geom_angle_atom_site_label_2
_geom_angle_atom_site_label_3
_geom_angle
_geom_angle_site_symmetry_1
_geom_angle_site_symmetry_3
_geom_angle_publ_flag
C28 O1 C27 107.19(12) . . ?
C26 O2 C25 107.04(13) . . ?
C6 C1 C2 121.0(2) . . ?
C6 C1 H1A 119.5 . . ?
C2 C1 H1A 119.5 . . ?
C3 C2 C1 120.6(2) . . ?
C3 C2 H2A 119.7 . . ?
C1 C2 H2A 119.7 . . ?
C2 C3 C4 119.0(2) . . ?
C2 C3 H3A 120.5 . . ?
C4 C3 H3A 120.5 . . ?
C3 C4 C5 120.6(2) . . ?
C3 C4 H4A 119.7 . . ?
C5 C4 H4A 119.7 . . ?
C4 C5 C6 121.1(2) . . ?
C4 C5 H5A 119.5 . . ?
C6 C5 H5A 119.5 . . ?
C1 C6 C5 117.64(18) . . ?
C1 C6 C27 123.67(18) . . ?
C5 C6 C27 118.67(17) . . ?
C12 C7 C8 120.76(19) . . ?
C12 C7 H7A 119.6 . . ?
C8 C7 H7A 119.6 . . ?
C9 C8 C7 120.1(2) . . ?
C9 C8 H8A 120.0 . . ?
C7 C8 H8A 120.0 . . ?
C10 C9 C8 119.69(19) . . ?
C10 C9 H9A 120.2 . . ?
C8 C9 H9A 120.2 . . ?
C9 C10 C11 120.3(2) . . ?
C9 C10 H10A 119.9 . . ?
C11 C10 H10A 119.9 . . ?
C10 C11 C12 120.72(19) . . ?
C10 C11 H11A 119.6 . . ?
C12 C11 H11A 119.6 . . ?
C7 C12 C11 118.47(17) . . ?
C7 C12 C28 120.59(16) . . ?
C11 C12 C28 120.89(16) . . ?
C14 C13 C18 120.88(19) . . ?
C14 C13 H13A 119.6 . . ?
C18 C13 H13A 119.6 . . ?
C15 C14 C13 120.7(2) . . ?
C15 C14 H14A 119.6 . . ?
C13 C14 H14A 119.6 . . ?
C14 C15 C16 119.3(2) . . ?
C14 C15 H15A 120.4 . . ?
C16 C15 H15A 120.4 . . ?
C15 C16 C17 120.7(2) . . ?
C15 C16 H16A 119.7 . . ?
C17 C16 H16A 119.7 . . ?
C16 C17 C18 120.5(2) . . ?
C16 C17 H17A 119.7 . . ?
C18 C17 H17A 119.7 . . ?
C13 C18 C17 117.83(18) . . ?
C13 C18 C25 121.34(16) . . ?
C17 C18 C25 120.82(17) . . ?
C26 C19 C20 108.57(16) . . ?
C26 C19 H19A 110.0 . . ?
C20 C19 H19A 110.0 . . ?
C26 C19 H19B 110.0 . . ?
C20 C19 H19B 110.0 . . ?
H19A C19 H19B 108.4 . . ?
C21 C20 C19 114.29(16) . . ?
C21 C20 H20A 108.7 . . ?
C19 C20 H20A 108.7 . . ?
C21 C20 H20B 108.7 . . ?
C19 C20 H20B 108.7 . . ?
H20A C20 H20B 107.6 . . ?
C22 C21 C20 109.78(15) . . ?
C22 C21 H21A 109.7 . . ?
C20 C21 H21A 109.7 . . ?
C22 C21 H21B 109.7 . . ?
C20 C21 H21B 109.7 . . ?
H21A C21 H21B 108.2 . . ?
C23 C22 C21 106.02(14) . . ?
C23 C22 C27 106.92(14) . . ?
C21 C22 C27 120.47(15) . . ?
C23 C22 H22A 107.6 . . ?
C21 C22 H22A 107.6 . . ?
C27 C22 H22A 107.6 . . ?
C26 C23 C24 107.62(16) . . ?
C26 C23 C22 124.24(16) . . ?
C24 C23 C22 127.49(15) . . ?
C25 C24 C23 106.29(15) . . ?
C25 C24 C28 137.68(16) . . ?
C23 C24 C28 114.53(14) . . ?
C24 C25 O2 108.87(15) . . ?
C24 C25 C18 136.79(16) . . ?
O2 C25 C18 114.31(15) . . ?
C23 C26 O2 110.11(15) . . ?
C23 C26 C19 126.73(17) . . ?
O2 C26 C19 122.53(16) . . ?
O1 C27 C6 106.60(13) . . ?
O1 C27 C29 101.10(13) . . ?
C6 C27 C29 114.18(14) . . ?
O1 C27 C22 104.50(13) . . ?
C6 C27 C22 115.97(15) . . ?
C29 C27 C22 112.61(14) . . ?
O1 C28 C12 106.64(13) . . ?
O1 C28 C24 105.88(13) . . ?
C12 C28 C24 118.34(14) . . ?
O1 C28 C34 101.16(13) . . ?
C12 C28 C34 118.79(14) . . ?
C24 C28 C34 104.07(13) . . ?
C34 C29 C30 120.64(17) . . ?
C34 C29 C27 109.46(14) . . ?
C30 C29 C27 129.88(17) . . ?
C31 C30 C29 118.62(19) . . ?
C31 C30 H30A 120.7 . . ?
C29 C30 H30A 120.7 . . ?
C32 C31 C30 120.74(18) . . ?
C32 C31 H31A 119.6 . . ?
C30 C31 H31A 119.6 . . ?
C31 C32 C33 120.82(19) . . ?
C31 C32 H32A 119.6 . . ?
C33 C32 H32A 119.6 . . ?
C34 C33 C32 118.33(18) . . ?
C34 C33 H33A 120.8 . . ?
C32 C33 H33A 120.8 . . ?
C33 C34 C29 120.85(16) . . ?
C33 C34 C28 131.47(16) . . ?
C29 C34 C28 107.43(15) . . ?
C02 C01 C03 102.3(11) . 3_676 ?
C02 C01 H01A 111.3 . . ?
C03 C01 H01A 111.3 3_676 . ?
C02 C01 H01B 111.3 . . ?
C03 C01 H01B 111.3 3_676 . ?
H01A C01 H01B 109.2 . . ?
C01 C02 C03 112.7(9) . . ?
C01 C02 H02A 109.1 . . ?
C03 C02 H02A 109.1 . . ?
C01 C02 H02B 109.1 . . ?
C03 C02 H02B 109.1 . . ?
H02A C02 H02B 107.8 . . ?
C02 C03 C01 95.7(8) . 3_676 ?
C02 C03 H03A 112.6 . . ?
C01 C03 H03A 112.6 3_676 . ?
C02 C03 H03B 112.6 . . ?
C01 C03 H03B 112.6 3_676 . ?
H03A C03 H03B 110.1 . . ?

loop_
_geom_bond_atom_site_label_1
_geom_bond_atom_site_label_2
_geom_bond_distance
_geom_bond_site_symmetry_2
_geom_bond_publ_flag
O1 C28 1.456(2) . ?
O1 C27 1.467(2) . ?
O2 C26 1.366(2) . ?
O2 C25 1.389(2) . ?
C1 C6 1.376(3) . ?
C1 C2 1.387(3) . ?
C1 H1A 0.9300 . ?
C2 C3 1.363(3) . ?
C2 H2A 0.9300 . ?
C3 C4 1.369(3) . ?
C3 H3A 0.9300 . ?
C4 C5 1.380(3) . ?
C4 H4A 0.9300 . ?
C5 C6 1.381(3) . ?
C5 H5A 0.9300 . ?
C6 C27 1.513(2) . ?
C7 C12 1.378(3) . ?
C7 C8 1.382(3) . ?
C7 H7A 0.9300 . ?
C8 C9 1.372(3) . ?
C8 H8A 0.9300 . ?
C9 C10 1.369(3) . ?
C9 H9A 0.9300 . ?
C10 C11 1.378(3) . ?
C10 H10A 0.9300 . ?
C11 C12 1.382(3) . ?
C11 H11A 0.9300 . ?
C12 C28 1.510(2) . ?
C13 C14 1.377(3) . ?
C13 C18 1.391(3) . ?
C13 H13A 0.9300 . ?
C14 C15 1.369(3) . ?
C14 H14A 0.9300 . ?
C15 C16 1.377(4) . ?
C15 H15A 0.9300 . ?
C16 C17 1.380(3) . ?
C16 H16A 0.9300 . ?
C17 C18 1.395(3) . ?
C17 H17A 0.9300 . ?
C18 C25 1.461(2) . ?
C19 C26 1.481(3) . ?
C19 C20 1.538(3) . ?
C19 H19A 0.9700 . ?
C19 H19B 0.9700 . ?
C20 C21 1.536(3) . ?
C20 H20A 0.9700 . ?
C20 H20B 0.9700 . ?
C21 C22 1.532(2) . ?
C21 H21A 0.9700 . ?
C21 H21B 0.9700 . ?
C22 C23 1.498(2) . ?
C22 C27 1.548(2) . ?
C22 H22A 0.9800 . ?
C23 C26 1.340(2) . ?
C23 C24 1.426(2) . ?
C24 C25 1.368(2) . ?
C24 C28 1.527(2) . ?
C27 C29 1.520(2) . ?
C28 C34 1.530(2) . ?
C29 C34 1.385(2) . ?
C29 C30 1.386(2) . ?
C30 C31 1.384(3) . ?
C30 H30A 0.9300 . ?
C31 C32 1.380(3) . ?
C31 H31A 0.9300 . ?
C32 C33 1.391(3) . ?
C32 H32A 0.9300 . ?
C33 C34 1.382(3) . ?
C33 H33A 0.9300 . ?
C01 C02 1.215(15) . ?
C01 C03 1.793(16) 3_676 ?
C01 H01A 0.9700 . ?
C01 H01B 0.9700 . ?
C02 C03 1.632(15) . ?
C02 H02A 0.9700 . ?
C02 H02B 0.9700 . ?
C03 C01 1.793(16) 3_676 ?
C03 H03A 0.9700 . ?
C03 H03B 0.9700 . ?

loop_
_geom_torsion_atom_site_label_1
_geom_torsion_atom_site_label_2
_geom_torsion_atom_site_label_3
_geom_torsion_atom_site_label_4
_geom_torsion
_geom_torsion_site_symmetry_1
_geom_torsion_site_symmetry_2
_geom_torsion_site_symmetry_3
_geom_torsion_site_symmetry_4
_geom_torsion_publ_flag
C6 C1 C2 C3 0.7(3) . . . . ?
C1 C2 C3 C4 -0.6(4) . . . . ?
C2 C3 C4 C5 0.2(4) . . . . ?
C3 C4 C5 C6 0.2(4) . . . . ?
C2 C1 C6 C5 -0.3(3) . . . . ?
C2 C1 C6 C27 -178.75(17) . . . . ?
C4 C5 C6 C1 -0.1(4) . . . . ?
C4 C5 C6 C27 178.4(2) . . . . ?
C12 C7 C8 C9 0.9(4) . . . . ?
C7 C8 C9 C10 0.5(4) . . . . ?
C8 C9 C10 C11 -0.9(4) . . . . ?
C9 C10 C11 C12 0.0(3) . . . . ?
C8 C7 C12 C11 -1.8(3) . . . . ?
C8 C7 C12 C28 -179.1(2) . . . . ?
C10 C11 C12 C7 1.4(3) . . . . ?
C10 C11 C12 C28 178.71(19) . . . . ?
C18 C13 C14 C15 -0.4(3) . . . . ?
C13 C14 C15 C16 -1.9(4) . . . . ?
C14 C15 C16 C17 2.0(4) . . . . ?
C15 C16 C17 C18 0.2(3) . . . . ?
C14 C13 C18 C17 2.5(3) . . . . ?
C14 C13 C18 C25 -178.24(19) . . . . ?
C16 C17 C18 C13 -2.4(3) . . . . ?
C16 C17 C18 C25 178.38(18) . . . . ?
C26 C19 C20 C21 -34.4(2) . . . . ?
C19 C20 C21 C22 62.9(2) . . . . ?
C20 C21 C22 C23 -54.84(19) . . . . ?
C20 C21 C22 C27 -176.19(16) . . . . ?
C21 C22 C23 C26 27.8(2) . . . . ?
C27 C22 C23 C26 157.55(17) . . . . ?
C21 C22 C23 C24 -141.79(17) . . . . ?
C27 C22 C23 C24 -12.1(2) . . . . ?
C26 C23 C24 C25 0.59(19) . . . . ?
C22 C23 C24 C25 171.61(16) . . . . ?
C26 C23 C24 C28 -167.94(15) . . . . ?
C22 C23 C24 C28 3.1(2) . . . . ?
C23 C24 C25 O2 1.07(18) . . . . ?
C28 C24 C25 O2 165.48(18) . . . . ?
C23 C24 C25 C18 -176.66(19) . . . . ?
C28 C24 C25 C18 -12.2(4) . . . . ?
C26 O2 C25 C24 -2.31(18) . . . . ?
C26 O2 C25 C18 175.98(14) . . . . ?
C13 C18 C25 C24 16.0(3) . . . . ?
C17 C18 C25 C24 -164.8(2) . . . . ?
C13 C18 C25 O2 -161.63(17) . . . . ?
C17 C18 C25 O2 17.6(2) . . . . ?
C24 C23 C26 O2 -2.1(2) . . . . ?
C22 C23 C26 O2 -173.46(15) . . . . ?
C24 C23 C26 C19 168.95(19) . . . . ?
C22 C23 C26 C19 -2.4(3) . . . . ?
C25 O2 C26 C23 2.73(19) . . . . ?
C25 O2 C26 C19 -168.75(17) . . . . ?
C20 C19 C26 C23 4.7(3) . . . . ?
C20 C19 C26 O2 174.73(17) . . . . ?
C28 O1 C27 C6 153.91(13) . . . . ?
C28 O1 C27 C29 34.30(15) . . . . ?
C28 O1 C27 C22 -82.79(15) . . . . ?
C1 C6 C27 O1 113.18(19) . . . . ?
C5 C6 C27 O1 -65.2(2) . . . . ?
C1 C6 C27 C29 -136.08(18) . . . . ?
C5 C6 C27 C29 45.5(2) . . . . ?
C1 C6 C27 C22 -2.7(2) . . . . ?
C5 C6 C27 C22 178.96(19) . . . . ?
C23 C22 C27 O1 47.29(16) . . . . ?
C21 C22 C27 O1 168.21(15) . . . . ?
C23 C22 C27 C6 164.31(14) . . . . ?
C21 C22 C27 C6 -74.8(2) . . . . ?
C23 C22 C27 C29 -61.56(17) . . . . ?
C21 C22 C27 C29 59.4(2) . . . . ?
C27 O1 C28 C12 -161.79(13) . . . . ?
C27 O1 C28 C24 71.33(15) . . . . ?
C27 O1 C28 C34 -36.95(15) . . . . ?
C7 C12 C28 O1 85.8(2) . . . . ?
C11 C12 C28 O1 -91.47(19) . . . . ?
C7 C12 C28 C24 -155.14(17) . . . . ?
C11 C12 C28 C24 27.6(2) . . . . ?
C7 C12 C28 C34 -27.5(2) . . . . ?
C11 C12 C28 C34 155.28(17) . . . . ?
C25 C24 C28 O1 166.45(19) . . . . ?
C23 C24 C28 O1 -30.02(18) . . . . ?
C25 C24 C28 C12 47.0(3) . . . . ?
C23 C24 C28 C12 -149.47(15) . . . . ?
C25 C24 C28 C34 -87.4(2) . . . . ?
C23 C24 C28 C34 76.17(17) . . . . ?
O1 C27 C29 C34 -17.74(17) . . . . ?
C6 C27 C29 C34 -131.77(16) . . . . ?
C22 C27 C29 C34 93.25(17) . . . . ?
O1 C27 C29 C30 163.65(18) . . . . ?
C6 C27 C29 C30 49.6(3) . . . . ?
C22 C27 C29 C30 -85.4(2) . . . . ?
C34 C29 C30 C31 0.3(3) . . . . ?
C27 C29 C30 C31 178.75(18) . . . . ?
C29 C30 C31 C32 0.6(3) . . . . ?
C30 C31 C32 C33 -1.3(3) . . . . ?
C31 C32 C33 C34 1.1(3) . . . . ?
C32 C33 C34 C29 -0.2(3) . . . . ?
C32 C33 C34 C28 -173.61(18) . . . . ?
C30 C29 C34 C33 -0.5(3) . . . . ?
C27 C29 C34 C33 -179.23(16) . . . . ?
C30 C29 C34 C28 174.36(16) . . . . ?
C27 C29 C34 C28 -4.40(19) . . . . ?
O1 C28 C34 C33 -160.97(18) . . . . ?
C12 C28 C34 C33 -44.8(3) . . . . ?
C24 C28 C34 C33 89.3(2) . . . . ?
O1 C28 C34 C29 24.96(17) . . . . ?
C12 C28 C34 C29 141.16(16) . . . . ?
C24 C28 C34 C29 -84.73(16) . . . . ?
C03 C01 C02 C03 -78.4(11) 3_676 . . . ?
C01 C02 C03 C01 74.2(13) . . . 3_676 ?
